data_7710398
loop_
_publ_author_name
'Fujiwara, Yusuke'
'Takayama, Tomoaki'
'Nakazawa, Jun'
'Okamura, Masaya'
'Hikichi, Shiro'

_publ_section_title
;
 Development of a novel scorpionate ligand with 6-methylpyridine and
 comparison of structural and electronic properties of nickel(II)
 complexes with related tris(azolyl)borates
;
_journal_name_full 'Dalton Transactions'
_journal_paper_doi 10.1039/D2DT01548J
_journal_year 2022
_chemical_formula_moiety 'C24 H24 B N3'
_chemical_formula_sum 'C24 H24 B N3'
_chemical_formula_weight 365.27
_space_group_crystal_system monoclinic
_space_group_IT_number 14
_space_group_name_Hall '-P 2yn'
_space_group_name_H-M_alt 'P 1 21/n 1'
_atom_sites_solution_hydrogens mixed
_atom_sites_solution_primary iterative
_audit_creation_date 2022-05-14
_audit_creation_method
;
Olex2 1.5
(compiled 2022.04.07 svn.rca3783a0 for OlexSys, GUI svn.r6498)
;
_audit_update_record
;
2022-05-16 deposited with the CCDC.	2022-05-30 downloaded from the CCDC.
;
_cell_angle_alpha 90
_cell_angle_beta 101.238(3)
_cell_angle_gamma 90
_cell_formula_units_Z 4
_cell_length_a 13.1227(4)
_cell_length_b 9.2714(3)
_cell_length_c 16.9147(5)
_cell_measurement_reflns_used 24739
_cell_measurement_temperature 90
_cell_measurement_theta_max 76.5110
_cell_measurement_theta_min 3.9440
_cell_volume 2018.48(11)
_computing_cell_refinement 'CrysAlisPro 1.171.41.106a (Rigaku OD, 2021)'
_computing_data_collection 'CrysAlisPro 1.171.41.106a (Rigaku OD, 2021)'
_computing_data_reduction 'CrysAlisPro 1.171.41.106a (Rigaku OD, 2021)'
_computing_molecular_graphics 'Olex2 1.5 (Dolomanov et al., 2009)'
_computing_publication_material 'Olex2 1.5 (Dolomanov et al., 2009)'
_computing_structure_refinement 'SHELXL 2018/3 (Sheldrick, 2015)'
_computing_structure_solution 'olex2.solve 1.5 (Bourhis et al., 2015)'
_diffrn_ambient_temperature 90.00
_diffrn_detector 'Hybrid Pixel Array Detector'
_diffrn_detector_area_resol_mean 10.0000
_diffrn_detector_type HyPix
_diffrn_measured_fraction_theta_full 0.999
_diffrn_measured_fraction_theta_max 0.966
_diffrn_measurement_details
;
List of Runs (angles in degrees, time in seconds):

  # Type    Start    End  Width  t~exp~   \w     \q     \k     \f   Frames
#--------------------------------------------------------------------------
  1  \w     27.00  53.00   0.50    0.05    --   46.56  77.00   0.00   52
  2  \w     24.00  53.00   0.50    0.05    --   46.56  77.00 -30.00   58
  3  \w     29.00  54.00   0.50    0.05    --   46.56  77.00 -60.00   50
  4  \w     24.00  58.00   0.50    0.05    --   46.56  77.00 -90.00   68
  5  \w     32.00  66.00   0.50    0.05    --   46.56  57.00 -90.00   68
  6  \w     24.00  50.00   0.50    0.05    --   46.56  77.00-120.00   52
  7  \w     33.00  88.00   0.50    0.05    --   46.56  57.00-180.00  110
  8  \w     34.00  70.00   0.50    0.05    --   46.56  57.00-150.00   72
  9  \w     38.00  67.00   0.50    0.05    --   46.56  57.00-120.00   58
 10  \w     35.00  60.00   0.50    0.05    --   46.56  37.00 -90.00   50
 11  \w     44.00  81.00   0.50    0.05    --   46.56  19.00 -90.00   74
 12  \w     37.00  63.00   0.50    0.05    --   46.56   6.00-177.00   52
 13  \w    -10.00  24.00   0.50    0.05    --  -46.56   6.00-177.00   68
 14  \w    -54.00 -29.00   0.50    0.11    -- -102.00 109.00-102.91   50
 15  \w   -108.00 -70.00   0.50    0.11    -- -102.00 109.00-102.91   76
 16  \w     82.00 107.00   0.50    0.11    --  104.62  77.00-180.00   50
 17  \w    118.00 144.00   0.50    0.11    --  104.62   6.00-177.00   52
 18  \w    -25.00  24.00   0.50    0.05    --   46.56 -19.00 -90.00   98
 19  \w    -24.00   1.00   0.50    0.05    --   46.56  -6.00   5.00   50
 20  \w     66.00 108.00   0.50    0.11    --  104.62 -77.00-120.00   84
 21  \w     33.00  75.00   0.50    0.11    --  104.62 -61.00 -60.00   84
 22  \w     37.00  62.00   0.50    0.11    --  104.62 -77.00-120.00   50
 23  \w     32.00  75.00   0.50    0.11    --  104.62 -61.00-120.00   86
 24  \w     48.00  75.00   0.50    0.11    --  104.62 -94.00-180.00   54
 25  \w     78.00 104.00   0.50    0.11    --  104.62 -94.00-180.00   52
 26  \w     36.00 103.00   0.50    0.11    --  104.62 -94.00-150.00  134
 27  \w     18.00  91.00   0.50    0.05    --   46.56-125.00-180.00  146
 28  \w   -112.00 -70.00   0.50    0.05    --  -46.56  -6.00   5.00   84
 29  \w   -104.00 -79.00   0.50    0.11    -- -102.00 -77.00 -60.00   50
 30  \w   -105.00 -79.00   0.50    0.11    -- -102.00 -77.00 -90.00   52
 31  \w   -106.00 -81.00   0.50    0.11    -- -102.00 -77.00-112.01   50
 32  \w   -104.00 -79.00   0.50    0.11    -- -102.00 -77.00-150.00   50
 33  \w   -104.00 -79.00   0.50    0.11    -- -102.00 -77.00-180.00   50
 34  \w   -150.00-124.00   0.50    0.11    -- -102.00 -77.00-150.00   52
 35  \w   -169.00-143.00   0.50    0.11    -- -102.00 -77.00 -90.00   52
 36  \w   -104.00 -79.00   0.50    0.11    -- -102.00 -76.00-122.75   50
 37  \w   -104.00 -79.00   0.50    0.11    -- -102.00 -76.00 -82.12   50
 38  \w   -105.00 -80.00   0.50    0.11    -- -102.00 -77.00 -30.00   50
 39  \w   -105.00 -80.00   0.50    0.11    -- -102.00 -74.00 -29.97   50
 40  \w   -104.00 -79.00   0.50    0.11    -- -102.00 -76.00   2.90   50
 41  \w   -108.00 -83.00   0.50    0.11    -- -102.00 -77.00   0.00   50
 42  \w   -109.00 -82.00   0.50    0.11    -- -102.00 -71.00 -58.05   54
 43  \w   -107.00 -82.00   0.50    0.11    -- -102.00 -72.00-111.33   50
 44  \w   -174.00 -82.00   0.50    0.11    -- -102.00 -71.00-103.93  184
 45  \w   -173.00-147.00   0.50    0.11    -- -102.00 -76.00   2.90   52
 46  \w   -175.00-149.00   0.50    0.11    -- -102.00 -74.00 -29.97   52
 47  \w   -174.00-148.00   0.50    0.11    -- -102.00 -68.00 -24.63   52
 48  \w   -162.00-136.00   0.50    0.11    -- -102.00 -71.00 -58.05   52
 49  \w   -109.00 -84.00   0.50    0.11    -- -102.00 -66.00 -32.89   50
 50  \w   -108.00 -83.00   0.50    0.11    -- -102.00 -68.00 -24.63   50
 51  \w   -109.00 -84.00   0.50    0.11    -- -102.00 -64.00 -57.37   50
 52  \w   -114.00 -85.00   0.50    0.11    -- -102.00 -64.00 -91.02   58
 53  \w   -110.00 -85.00   0.50    0.11    -- -102.00 -63.00 -84.78   50
 54  \w   -108.00 -83.00   0.50    0.11    -- -102.00 -68.00-147.89   50
 55  \w   -108.00 -83.00   0.50    0.11    -- -102.00 -67.00-169.30   50
 56  \w   -110.00 -85.00   0.50    0.11    -- -102.00 -61.00-150.00   50
 57  \w   -164.00 -87.00   0.50    0.11    -- -102.00 -56.00-169.60  154
 58  \w   -175.00 -84.00   0.50    0.11    -- -102.00 -64.00-120.68  182
 59  \w   -151.00 -90.00   0.50    0.11    -- -102.00 -61.00 -90.00  122
 60  \w   -112.00 -87.00   0.50    0.11    -- -102.00 -61.00 -30.00   50
 61  \w   -112.00 -87.00   0.50    0.11    -- -102.00 -57.00 -14.03   50
 62  \w   -113.00 -88.00   0.50    0.11    -- -102.00 -54.00 -30.25   50
 63  \w   -174.00 -88.00   0.50    0.11    -- -102.00 -48.00 -20.71  172
 64  \w   -173.00 -88.00   0.50    0.11    -- -102.00 -53.00 -34.41  170
 65  \w   -132.00 -94.00   0.50    0.11    -- -102.00 -47.00 -66.79   76
 66  \w   -150.00-125.00   0.50    0.11    -- -102.00  -6.00   5.00   50
 67  \w    -88.00 -35.00   0.50    0.05    --  -46.56 -43.00-119.77  106
;
_diffrn_measurement_device 'four-circle diffractometer'
_diffrn_measurement_device_type 'XtaLAB Synergy R, DW system, HyPix'
_diffrn_measurement_method '\w scans'
_diffrn_orient_matrix_type 'CrysAlisPro convention (1999,Acta A55,543-557)'
_diffrn_orient_matrix_UB_11 0.1149312000
_diffrn_orient_matrix_UB_12 -0.0006459000
_diffrn_orient_matrix_UB_13 -0.0081327000
_diffrn_orient_matrix_UB_21 0.0334011000
_diffrn_orient_matrix_UB_22 0.0127392000
_diffrn_orient_matrix_UB_23 0.0923326000
_diffrn_orient_matrix_UB_31 0.0019217000
_diffrn_orient_matrix_UB_32 -0.1654389000
_diffrn_orient_matrix_UB_33 0.0072542000
_diffrn_radiation_monochromator mirror
_diffrn_radiation_probe x-ray
_diffrn_radiation_type 'Cu K\a'
_diffrn_radiation_wavelength 1.54184
_diffrn_reflns_av_R_equivalents 0.0324
_diffrn_reflns_av_unetI/netI 0.0173
_diffrn_reflns_Laue_measured_fraction_full 0.999
_diffrn_reflns_Laue_measured_fraction_max 0.966
_diffrn_reflns_limit_h_max 16
_diffrn_reflns_limit_h_min -15
_diffrn_reflns_limit_k_max 9
_diffrn_reflns_limit_k_min -11
_diffrn_reflns_limit_l_max 20
_diffrn_reflns_limit_l_min -20
_diffrn_reflns_number 33233
_diffrn_reflns_point_group_measured_fraction_full 0.999
_diffrn_reflns_point_group_measured_fraction_max 0.966
_diffrn_reflns_theta_full 67.684
_diffrn_reflns_theta_max 76.352
_diffrn_reflns_theta_min 3.915
_diffrn_source 'Rotating-anode X-ray tube'
_diffrn_source_type 'Rigaku (Cu) X-ray Source'
_exptl_absorpt_coefficient_mu 0.542
_exptl_absorpt_correction_T_max 1.00000
_exptl_absorpt_correction_T_min 0.90759
_exptl_absorpt_correction_type multi-scan
_exptl_absorpt_process_details
;
CrysAlisPro 1.171.41.106a (Rigaku Oxford Diffraction, 2021)
Empirical absorption correction using spherical harmonics,
implemented in SCALE3 ABSPACK scaling algorithm.
;
_exptl_crystal_colour colourless
_exptl_crystal_colour_primary colourless
_exptl_crystal_density_diffrn 1.202
_exptl_crystal_description plate
_exptl_crystal_F_000 776
_exptl_crystal_size_max 0.2
_exptl_crystal_size_mid 0.1
_exptl_crystal_size_min 0.05
_refine_diff_density_max 0.255
_refine_diff_density_min -0.202
_refine_diff_density_rms 0.041
_refine_ls_extinction_method none
_refine_ls_goodness_of_fit_ref 1.050
_refine_ls_hydrogen_treatment mixed
_refine_ls_matrix_type full
_refine_ls_number_parameters 260
_refine_ls_number_reflns 4095
_refine_ls_number_restraints 0
_refine_ls_restrained_S_all 1.050
_refine_ls_R_factor_all 0.0401
_refine_ls_R_factor_gt 0.0379
_refine_ls_shift/su_max 0.000
_refine_ls_shift/su_mean 0.000
_refine_ls_structure_factor_coef Fsqd
_refine_ls_weighting_details 'w=1/[\s^2^(Fo^2^)+(0.0453P)^2^+0.7212P] where P=(Fo^2^+2Fc^2^)/3'
_refine_ls_weighting_scheme calc
_refine_ls_wR_factor_gt 0.0960
_refine_ls_wR_factor_ref 0.0976
_reflns_Friedel_coverage 0.000
_reflns_number_gt 3795
_reflns_number_total 4095
_reflns_threshold_expression 'I > 2\s(I)'
_cod_data_source_file d2dt01548j2.cif
_cod_data_source_block HTpyMe
_cod_database_code 7710398
_shelx_shelxl_version_number 2018/3
_shelx_space_group_comment
;
The symmetry employed for this shelxl refinement is uniquely defined
by the following loop, which should always be used as a source of
symmetry information in preference to the above space-group names.
They are only intended as comments.
;
_olex2_refinement_description
;
1. Fixed Uiso
 At 1.2 times of:
  All C(H) groups
 At 1.5 times of:
  All C(H,H,H) groups
2.a Aromatic/amide H refined with riding coordinates:
 C9(H9), C3(H3), C21(H21), C2(H2), C15(H15), C16(H16), C17(H17), C11(H11),
 C25(H25), C24(H24), C23(H23), C22(H22), C4(H4), C10(H10)
2.b Idealised Me refined as rotating group:
 C28(H28A,H28B,H28C), C26(H26A,H26B,H26C), C27(H27A,H27B,H27C)
;
_olex2_submission_special_instructions 'No special instructions were received'
_oxdiff_exptl_absorpt_empirical_details
;
Empirical correction (ABSPACK) includes:
- Absorption correction using spherical harmonics
- Frame scaling
;
_oxdiff_exptl_absorpt_empirical_full_max 1.203
_oxdiff_exptl_absorpt_empirical_full_min 0.870

loop_
_space_group_symop_operation_xyz
'x, y, z'
'-x+1/2, y+1/2, -z+1/2'
'-x, -y, -z'
'x-1/2, -y-1/2, z-1/2'

loop_
_atom_site_label
_atom_site_type_symbol
_atom_site_fract_x
_atom_site_fract_y
_atom_site_fract_z
_atom_site_U_iso_or_equiv
_atom_site_adp_type
_atom_site_occupancy
_atom_site_site_symmetry_order
_atom_site_calc_flag
_atom_site_refinement_flags_posn
_atom_site_refinement_flags_adp
_atom_site_refinement_flags_occupancy
_atom_site_disorder_assembly
_atom_site_disorder_group
N13 N 0.54966(7) 1.06418(10) 0.26417(5) 0.02013(19) Uani 1 1 d . . . . .
N6 N 0.60500(7) 0.83976(10) 0.18951(5) 0.0212(2) Uani 1 1 d . . . . .
N19 N 0.72557(7) 0.82816(10) 0.44331(5) 0.0239(2) Uani 1 1 d . . . . .
C8 C 0.55797(8) 0.99149(12) 0.33475(6) 0.0197(2) Uani 1 1 d . . . . .
C14 C 0.63339(8) 0.75927(11) 0.41767(6) 0.0199(2) Uani 1 1 d . . . . .
C9 C 0.55679(8) 1.07603(12) 0.40314(7) 0.0239(2) Uani 1 1 d . . . . .
H9 H 0.563528 1.032156 0.453333 0.029 Uiso 1 1 calc R U . . .
C20 C 0.44282(8) 0.75685(11) 0.32051(6) 0.0202(2) Uani 1 1 d . . . . .
C3 C 0.70055(8) 0.57507(13) 0.19213(7) 0.0252(2) Uani 1 1 d . . . . .
H3 H 0.731152 0.484494 0.192717 0.030 Uiso 1 1 calc R U . . .
C21 C 0.40171(9) 0.65205(13) 0.26404(7) 0.0263(2) Uani 1 1 d . . . . .
H21 H 0.443257 0.615892 0.229934 0.032 Uiso 1 1 calc R U . . .
C2 C 0.66604(8) 0.62539(12) 0.25959(7) 0.0228(2) Uani 1 1 d . . . . .
H2 H 0.676423 0.570041 0.306333 0.027 Uiso 1 1 calc R U . . .
C15 C 0.60510(9) 0.64500(12) 0.46280(6) 0.0228(2) Uani 1 1 d . . . . .
H15 H 0.542969 0.596382 0.444583 0.027 Uiso 1 1 calc R U . . .
C16 C 0.66906(9) 0.60331(13) 0.53476(7) 0.0269(2) Uani 1 1 d . . . . .
H16 H 0.650005 0.527589 0.564893 0.032 Uiso 1 1 calc R U . . .
C17 C 0.76142(9) 0.67634(13) 0.56071(7) 0.0270(2) Uani 1 1 d . . . . .
H17 H 0.805201 0.651699 0.608928 0.032 Uiso 1 1 calc R U . . .
C1 C 0.61575(8) 0.75874(11) 0.25782(6) 0.0194(2) Uani 1 1 d . . . . .
C11 C 0.53649(9) 1.29123(12) 0.32213(7) 0.0272(3) Uani 1 1 d . . . . .
H11 H 0.527845 1.390650 0.317644 0.033 Uiso 1 1 calc R U . . .
C25 C 0.37527(9) 0.80742(13) 0.36953(7) 0.0262(2) Uani 1 1 d . . . . .
H25 H 0.398996 0.877971 0.407774 0.031 Uiso 1 1 calc R U . . .
C24 C 0.27436(9) 0.75601(14) 0.36302(8) 0.0308(3) Uani 1 1 d . . . . .
H24 H 0.232139 0.791855 0.396696 0.037 Uiso 1 1 calc R U . . .
C23 C 0.23684(9) 0.65134(14) 0.30632(8) 0.0317(3) Uani 1 1 d . . . . .
H23 H 0.169481 0.616476 0.301681 0.038 Uiso 1 1 calc R U . . .
C22 C 0.30060(9) 0.59932(14) 0.25672(8) 0.0331(3) Uani 1 1 d . . . . .
H22 H 0.276148 0.529131 0.218431 0.040 Uiso 1 1 calc R U . . .
C12 C 0.54034(8) 1.20874(12) 0.25496(7) 0.0232(2) Uani 1 1 d . . . . .
C4 C 0.68904(8) 0.66094(13) 0.12386(7) 0.0256(2) Uani 1 1 d . . . . .
H4 H 0.712116 0.629192 0.078243 0.031 Uiso 1 1 calc R U . . .
C5 C 0.64270(9) 0.79439(13) 0.12484(6) 0.0241(2) Uani 1 1 d . . . . .
C10 C 0.54573(9) 1.22386(13) 0.39680(7) 0.0276(3) Uani 1 1 d . . . . .
H10 H 0.544428 1.278762 0.442609 0.033 Uiso 1 1 calc R U . . .
C28 C 0.62991(11) 0.89601(15) 0.05432(7) 0.0369(3) Uani 1 1 d . . . . .
H28A H 0.557576 0.904090 0.030275 0.055 Uiso 1 1 calc R U . . .
H28B H 0.667453 0.859568 0.015206 0.055 Uiso 1 1 calc R U . . .
H28C H 0.656539 0.989240 0.072454 0.055 Uiso 1 1 calc R U . . .
C26 C 0.88679(10) 0.87196(15) 0.53733(8) 0.0353(3) Uani 1 1 d . . . . .
H26A H 0.917045 0.888665 0.490848 0.053 Uiso 1 1 calc R U . . .
H26B H 0.934525 0.818151 0.576672 0.053 Uiso 1 1 calc R U . . .
H26C H 0.872096 0.962740 0.560022 0.053 Uiso 1 1 calc R U . . .
B1 B 0.56322(9) 0.81580(13) 0.33260(7) 0.0193(2) Uani 1 1 d . . . . .
C27 C 0.53645(10) 1.26647(13) 0.17161(7) 0.0296(3) Uani 1 1 d . . . . .
H27A H 0.603792 1.257713 0.157864 0.044 Uiso 1 1 calc R U . . .
H27B H 0.516363 1.366163 0.169748 0.044 Uiso 1 1 calc R U . . .
H27C H 0.486723 1.212490 0.133864 0.044 Uiso 1 1 calc R U . . .
C18 C 0.78740(9) 0.78770(13) 0.51294(7) 0.0251(2) Uani 1 1 d . . . . .
H13 H 0.5583(13) 1.0012(19) 0.2189(10) 0.049(4) Uiso 1 1 d . . . . .

loop_
_atom_site_aniso_label
_atom_site_aniso_U_11
_atom_site_aniso_U_22
_atom_site_aniso_U_33
_atom_site_aniso_U_23
_atom_site_aniso_U_13
_atom_site_aniso_U_12
N13 0.0191(4) 0.0188(4) 0.0222(4) 0.0004(3) 0.0034(3) -0.0001(3)
N6 0.0230(4) 0.0210(5) 0.0193(4) -0.0014(3) 0.0032(3) -0.0010(4)
N19 0.0236(5) 0.0252(5) 0.0223(5) -0.0004(4) 0.0030(4) -0.0021(4)
C8 0.0162(5) 0.0214(5) 0.0218(5) 0.0002(4) 0.0041(4) -0.0012(4)
C14 0.0215(5) 0.0194(5) 0.0192(5) -0.0021(4) 0.0048(4) 0.0002(4)
C9 0.0251(5) 0.0241(6) 0.0238(5) -0.0015(4) 0.0077(4) -0.0014(4)
C20 0.0209(5) 0.0188(5) 0.0198(5) 0.0054(4) 0.0013(4) 0.0007(4)
C3 0.0187(5) 0.0235(5) 0.0329(6) -0.0046(5) 0.0036(4) 0.0008(4)
C21 0.0249(6) 0.0253(6) 0.0274(6) -0.0010(4) 0.0019(4) -0.0009(4)
C2 0.0208(5) 0.0211(5) 0.0257(5) 0.0006(4) 0.0027(4) -0.0011(4)
C15 0.0229(5) 0.0223(5) 0.0233(5) -0.0001(4) 0.0044(4) -0.0010(4)
C16 0.0313(6) 0.0253(6) 0.0245(5) 0.0052(4) 0.0067(4) 0.0015(5)
C17 0.0282(6) 0.0305(6) 0.0205(5) 0.0007(4) 0.0001(4) 0.0043(5)
C1 0.0178(5) 0.0191(5) 0.0204(5) -0.0010(4) 0.0014(4) -0.0035(4)
C11 0.0267(6) 0.0184(5) 0.0371(6) -0.0014(5) 0.0074(5) 0.0015(4)
C25 0.0270(6) 0.0259(6) 0.0261(6) 0.0009(4) 0.0059(4) -0.0015(4)
C24 0.0254(6) 0.0312(6) 0.0371(6) 0.0079(5) 0.0092(5) 0.0040(5)
C23 0.0193(5) 0.0311(6) 0.0423(7) 0.0096(5) -0.0002(5) -0.0023(5)
C22 0.0274(6) 0.0310(6) 0.0370(7) -0.0020(5) -0.0033(5) -0.0056(5)
C12 0.0196(5) 0.0200(5) 0.0294(6) 0.0026(4) 0.0031(4) 0.0005(4)
C4 0.0210(5) 0.0319(6) 0.0244(5) -0.0069(4) 0.0054(4) -0.0003(4)
C5 0.0232(5) 0.0283(6) 0.0205(5) -0.0028(4) 0.0036(4) -0.0021(4)
C10 0.0295(6) 0.0245(6) 0.0303(6) -0.0070(5) 0.0094(5) -0.0003(5)
C28 0.0500(8) 0.0392(7) 0.0233(6) 0.0028(5) 0.0113(5) 0.0049(6)
C26 0.0293(6) 0.0409(7) 0.0315(6) 0.0013(5) -0.0043(5) -0.0051(5)
B1 0.0204(5) 0.0181(6) 0.0195(5) 0.0002(4) 0.0037(4) -0.0016(4)
C27 0.0342(6) 0.0223(6) 0.0310(6) 0.0057(5) 0.0033(5) -0.0003(5)
C18 0.0242(5) 0.0268(6) 0.0233(5) -0.0038(4) 0.0018(4) 0.0003(4)

loop_
_atom_type_symbol
_atom_type_description
_atom_type_scat_dispersion_real
_atom_type_scat_dispersion_imag
_atom_type_scat_source
C C 0.0181 0.0091 'International Tables Vol C Tables 4.2.6.8 and 6.1.1.4'
H H 0.0000 0.0000 'International Tables Vol C Tables 4.2.6.8 and 6.1.1.4'
B B 0.0090 0.0039 'International Tables Vol C Tables 4.2.6.8 and 6.1.1.4'
N N 0.0311 0.0180 'International Tables Vol C Tables 4.2.6.8 and 6.1.1.4'

loop_
_geom_angle_atom_site_label_1
_geom_angle_atom_site_label_2
_geom_angle_atom_site_label_3
_geom_angle
_geom_angle_site_symmetry_1
_geom_angle_site_symmetry_3
_geom_angle_publ_flag
C8 N13 H13 112.8(10) . . ?
C12 N13 C8 125.71(10) . . ?
C12 N13 H13 121.2(10) . . ?
C5 N6 C1 121.39(9) . . ?
C18 N19 C14 119.62(10) . . ?
N13 C8 C9 115.92(10) . . ?
N13 C8 B1 118.22(9) . . ?
C9 C8 B1 125.80(10) . . ?
N19 C14 C15 119.71(10) . . ?
N19 C14 B1 116.26(9) . . ?
C15 C14 B1 124.01(9) . . ?
C8 C9 H9 119.7 . . ?
C10 C9 C8 120.65(11) . . ?
C10 C9 H9 119.7 . . ?
C21 C20 C25 115.57(10) . . ?
C21 C20 B1 123.35(10) . . ?
C25 C20 B1 121.05(10) . . ?
C2 C3 H3 120.3 . . ?
C4 C3 H3 120.3 . . ?
C4 C3 C2 119.45(10) . . ?
C20 C21 H21 118.7 . . ?
C20 C21 C22 122.56(11) . . ?
C22 C21 H21 118.7 . . ?
C3 C2 H2 119.7 . . ?
C3 C2 C1 120.50(10) . . ?
C1 C2 H2 119.7 . . ?
C14 C15 H15 119.7 . . ?
C16 C15 C14 120.60(10) . . ?
C16 C15 H15 119.7 . . ?
C15 C16 H16 120.5 . . ?
C17 C16 C15 118.91(11) . . ?
C17 C16 H16 120.5 . . ?
C16 C17 H17 120.8 . . ?
C16 C17 C18 118.49(10) . . ?
C18 C17 H17 120.8 . . ?
N6 C1 C2 118.42(10) . . ?
N6 C1 B1 119.09(9) . . ?
C2 C1 B1 122.37(9) . . ?
C12 C11 H11 120.4 . . ?
C12 C11 C10 119.19(11) . . ?
C10 C11 H11 120.4 . . ?
C20 C25 H25 118.7 . . ?
C24 C25 C20 122.58(11) . . ?
C24 C25 H25 118.7 . . ?
C25 C24 H24 120.0 . . ?
C23 C24 C25 119.93(11) . . ?
C23 C24 H24 120.0 . . ?
C24 C23 H23 120.4 . . ?
C22 C23 C24 119.28(11) . . ?
C22 C23 H23 120.4 . . ?
C21 C22 H22 120.0 . . ?
C23 C22 C21 120.08(12) . . ?
C23 C22 H22 120.0 . . ?
N13 C12 C11 118.17(10) . . ?
N13 C12 C27 116.61(10) . . ?
C11 C12 C27 125.22(10) . . ?
C3 C4 H4 120.6 . . ?
C5 C4 C3 118.79(10) . . ?
C5 C4 H4 120.6 . . ?
N6 C5 C4 121.33(10) . . ?
N6 C5 C28 116.42(10) . . ?
C4 C5 C28 122.25(10) . . ?
C9 C10 C11 120.33(11) . . ?
C9 C10 H10 119.8 . . ?
C11 C10 H10 119.8 . . ?
C5 C28 H28A 109.5 . . ?
C5 C28 H28B 109.5 . . ?
C5 C28 H28C 109.5 . . ?
H28A C28 H28B 109.5 . . ?
H28A C28 H28C 109.5 . . ?
H28B C28 H28C 109.5 . . ?
H26A C26 H26B 109.5 . . ?
H26A C26 H26C 109.5 . . ?
H26B C26 H26C 109.5 . . ?
C18 C26 H26A 109.5 . . ?
C18 C26 H26B 109.5 . . ?
C18 C26 H26C 109.5 . . ?
C8 B1 C14 108.62(9) . . ?
C8 B1 C20 106.89(9) . . ?
C8 B1 C1 111.41(9) . . ?
C14 B1 C20 111.39(8) . . ?
C14 B1 C1 109.00(8) . . ?
C1 B1 C20 109.53(8) . . ?
C12 C27 H27A 109.5 . . ?
C12 C27 H27B 109.5 . . ?
C12 C27 H27C 109.5 . . ?
H27A C27 H27B 109.5 . . ?
H27A C27 H27C 109.5 . . ?
H27B C27 H27C 109.5 . . ?
N19 C18 C17 122.66(11) . . ?
N19 C18 C26 115.90(10) . . ?
C17 C18 C26 121.44(10) . . ?

loop_
_geom_bond_atom_site_label_1
_geom_bond_atom_site_label_2
_geom_bond_distance
_geom_bond_site_symmetry_2
_geom_bond_publ_flag
N13 C8 1.3567(13) . ?
N13 C12 1.3520(14) . ?
N13 H13 0.986(17) . ?
N6 C1 1.3622(14) . ?
N6 C5 1.3525(14) . ?
N19 C14 1.3620(14) . ?
N19 C18 1.3467(15) . ?
C8 C9 1.3998(15) . ?
C8 B1 1.6310(16) . ?
C14 C15 1.3976(15) . ?
C14 B1 1.6361(15) . ?
C9 H9 0.9300 . ?
C9 C10 1.3802(17) . ?
C20 C21 1.3953(16) . ?
C20 C25 1.4068(15) . ?
C20 B1 1.6465(15) . ?
C3 H3 0.9300 . ?
C3 C2 1.3880(16) . ?
C3 C4 1.3864(17) . ?
C21 H21 0.9300 . ?
C21 C22 1.3968(16) . ?
C2 H2 0.9300 . ?
C2 C1 1.3991(15) . ?
C15 H15 0.9300 . ?
C15 C16 1.3918(16) . ?
C16 H16 0.9300 . ?
C16 C17 1.3831(17) . ?
C17 H17 0.9300 . ?
C17 C18 1.3937(17) . ?
C1 B1 1.6416(15) . ?
C11 H11 0.9300 . ?
C11 C12 1.3786(16) . ?
C11 C10 1.3930(17) . ?
C25 H25 0.9300 . ?
C25 C24 1.3914(16) . ?
C24 H24 0.9300 . ?
C24 C23 1.3856(19) . ?
C23 H23 0.9300 . ?
C23 C22 1.3820(19) . ?
C22 H22 0.9300 . ?
C12 C27 1.4996(16) . ?
C4 H4 0.9300 . ?
C4 C5 1.3802(17) . ?
C5 C28 1.5035(16) . ?
C10 H10 0.9300 . ?
C28 H28A 0.9600 . ?
C28 H28B 0.9600 . ?
C28 H28C 0.9600 . ?
C26 H26A 0.9600 . ?
C26 H26B 0.9600 . ?
C26 H26C 0.9600 . ?
C26 C18 1.5073(16) . ?
C27 H27A 0.9600 . ?
C27 H27B 0.9600 . ?
C27 H27C 0.9600 . ?

loop_
_geom_torsion_atom_site_label_1
_geom_torsion_atom_site_label_2
_geom_torsion_atom_site_label_3
_geom_torsion_atom_site_label_4
_geom_torsion
_geom_torsion_site_symmetry_1
_geom_torsion_site_symmetry_2
_geom_torsion_site_symmetry_3
_geom_torsion_site_symmetry_4
_geom_torsion_publ_flag
N13 C8 C9 C10 1.19(15) . . . . ?
N13 C8 B1 C14 149.18(9) . . . . ?
N13 C8 B1 C20 -90.52(10) . . . . ?
N13 C8 B1 C1 29.10(13) . . . . ?
N6 C1 B1 C8 -29.65(13) . . . . ?
N6 C1 B1 C14 -149.50(9) . . . . ?
N6 C1 B1 C20 88.40(11) . . . . ?
N19 C14 C15 C16 1.63(16) . . . . ?
N19 C14 B1 C8 -47.16(12) . . . . ?
N19 C14 B1 C20 -164.63(9) . . . . ?
N19 C14 B1 C1 74.40(11) . . . . ?
C8 N13 C12 C11 -1.52(16) . . . . ?
C8 N13 C12 C27 177.67(10) . . . . ?
C8 C9 C10 C11 -0.58(17) . . . . ?
C14 N19 C18 C17 0.33(17) . . . . ?
C14 N19 C18 C26 -178.80(10) . . . . ?
C14 C15 C16 C17 -0.34(17) . . . . ?
C9 C8 B1 C14 -33.73(14) . . . . ?
C9 C8 B1 C20 86.58(12) . . . . ?
C9 C8 B1 C1 -153.80(10) . . . . ?
C20 C21 C22 C23 0.25(19) . . . . ?
C20 C25 C24 C23 -0.28(18) . . . . ?
C3 C2 C1 N6 -2.34(15) . . . . ?
C3 C2 C1 B1 173.74(10) . . . . ?
C3 C4 C5 N6 -2.67(16) . . . . ?
C3 C4 C5 C28 178.22(11) . . . . ?
C21 C20 C25 C24 0.55(16) . . . . ?
C21 C20 B1 C8 132.37(11) . . . . ?
C21 C20 B1 C14 -109.12(11) . . . . ?
C21 C20 B1 C1 11.54(14) . . . . ?
C2 C3 C4 C5 -0.41(16) . . . . ?
C2 C1 B1 C8 154.29(10) . . . . ?
C2 C1 B1 C14 34.44(13) . . . . ?
C2 C1 B1 C20 -87.66(12) . . . . ?
C15 C14 B1 C8 134.37(10) . . . . ?
C15 C14 B1 C20 16.90(14) . . . . ?
C15 C14 B1 C1 -104.07(11) . . . . ?
C15 C16 C17 C18 -0.92(17) . . . . ?
C16 C17 C18 N19 0.96(18) . . . . ?
C16 C17 C18 C26 -179.96(11) . . . . ?
C1 N6 C5 C4 3.28(16) . . . . ?
C1 N6 C5 C28 -177.56(10) . . . . ?
C25 C20 C21 C22 -0.54(16) . . . . ?
C25 C20 B1 C8 -49.71(12) . . . . ?
C25 C20 B1 C14 68.80(13) . . . . ?
C25 C20 B1 C1 -170.54(9) . . . . ?
C25 C24 C23 C22 -0.04(18) . . . . ?
C24 C23 C22 C21 0.06(19) . . . . ?
C12 N13 C8 C9 -0.13(15) . . . . ?
C12 N13 C8 B1 177.25(10) . . . . ?
C12 C11 C10 C9 -1.10(18) . . . . ?
C4 C3 C2 C1 2.89(16) . . . . ?
C5 N6 C1 C2 -0.73(15) . . . . ?
C5 N6 C1 B1 -176.95(9) . . . . ?
C10 C11 C12 N13 2.09(16) . . . . ?
C10 C11 C12 C27 -177.03(11) . . . . ?
B1 C8 C9 C10 -175.97(10) . . . . ?
B1 C14 C15 C16 -179.95(10) . . . . ?
B1 C20 C21 C22 177.48(11) . . . . ?
B1 C20 C25 C24 -177.52(10) . . . . ?
C18 N19 C14 C15 -1.61(16) . . . . ?
C18 N19 C14 B1 179.85(9) . . . . ?
